data_1527024
loop_
_publ_author_name
'Ye, J.'
'Hanada, T.'
'Nakamura, Y.'
'Nittono, O.'

_publ_section_title
;
 X-ray crystallographic study of the optically active semiconductor (Gax
 In1-x)2 Se3
;
_journal_name_full 'Physical Review, Serie 3. B - Condensed Matter (18,1978-)'
_journal_page_first 16549
_journal_page_last 16554
_journal_volume 62
_journal_year 2000
_chemical_formula_sum 'Ga0.8 In1.2 Se3'
_chemical_name_systematic '(Ga0.4 In0.6)2 Se3'
_space_group_IT_number 169
_symmetry_space_group_name_Hall 'P 61'
_symmetry_space_group_name_H-M 'P 61'
_cell_angle_alpha 90
_cell_angle_beta 90
_cell_angle_gamma 120
_cell_formula_units_Z 6
_cell_length_a 6.985
_cell_length_b 6.985
_cell_length_c 18.99
_cell_volume 802.395
_citation_journal_id_ASTM PRBMDO
_cod_data_source_file Ye_PRBMDO_2000_479.cif
_cod_data_source_block Ga0.8In1.2Se3
_cod_original_cell_volume 802.3954
_cod_database_code 1527024

loop_
_symmetry_equiv_pos_as_xyz
x,y,z
x-y,x,z+1/6
-y,x-y,z+1/3
-x,-y,z+1/2
-x+y,-x,z+2/3
y,-x+y,z+5/6

loop_
_atom_site_label
_atom_site_type_symbol
_atom_site_fract_x
_atom_site_fract_y
_atom_site_fract_z
_atom_site_occupancy
_atom_site_U_iso_or_equiv
In1 In+3 -0.001 0.668 -0.0229 0.6 0.0
Se3 Se-2 0.722 0.039 0.1308 1 0.0
Se1 Se-2 0.303 0.354 0.1578 1 0.0
Se2 Se-2 -0.025 0.623 0.1267 1 0.0
In2 In+3 0.6875 0.0005 0 0.6 0.0
Ga1 Ga+3 -0.001 0.668 -0.0229 0.4 0.0
Ga2 Ga+3 0.6875 0.0005 0 0.4 0.0
